data_4312531
loop_
_publ_author_name
'Chigusa Aoki'
'Takayuki Ishida'
'Takashi Nogami'

_publ_contact_author_address
;
    Department of Applied Physics and Chemistry, The University of 
    Electro-Communications, Chofu, Tokyo 182-8585, Japan
;
_publ_contact_author_email ' ishi@pc.uec.ac.jp '
_publ_contact_author_fax ' +81-424-43-5501 '
_publ_contact_author_name ' Takayuki Ishida'
_publ_contact_author_phone ' +81-424-43-5490 '
_publ_section_title
;
 Molecular Metamagnet [Ni(4ImNNH)2(NO3)2] (4ImNNH = 4-Imidazolyl Nitronyl
 Nitroxide) and the Related Compounds Showing Supramolecular H-Bonding
 Interactions
;
_journal_name_full 'Inorganic Chemistry'
_journal_page_first 7616
_journal_page_last 7625
_journal_paper_doi 10.1021/ic0349048
_journal_volume 42
_journal_year 2003
_chemical_formula_moiety 'C20 H30 N10 Mn O10 '
_chemical_formula_sum 'C20 H30 Mn N10 O10'
_chemical_formula_weight 625.46
_space_group_IT_number 14
_symmetry_cell_setting monoclinic
_symmetry_Int_Tables_number 14
_symmetry_space_group_name_Hall '-P 2yab'
_symmetry_space_group_name_H-M 'P 1 21/a 1'
_cell_angle_alpha 90
_cell_angle_beta 43.615(2)
_cell_angle_gamma 90
_cell_formula_units_Z 2
_cell_length_a 13.3749(9)
_cell_length_b 11.0529(9)
_cell_length_c 13.3455(7)
_cell_measurement_reflns_used 13218
_cell_measurement_temperature 100.0
_cell_measurement_theta_max 27.5
_cell_measurement_theta_min 2.5
_cell_volume 1360.91(17)
_computing_cell_refinement PROCESS-AUTO
_computing_data_collection PROCESS-AUTO
_computing_data_reduction 'teXsan Ver. 1.11'
_computing_publication_material 'teXsan Ver. 1.11'
_computing_structure_refinement 'teXsan Ver. 1.10'
_computing_structure_solution SIR92
_diffrn_detector_area_resol_mean 10.00
_diffrn_measured_fraction_theta_full 0.9885
_diffrn_measured_fraction_theta_max 0.9885
_diffrn_measurement_device_type 'Rigaku RAXIS-RAPID Imaging Plate'
_diffrn_measurement_method \w
_diffrn_radiation_type 'Mo K\a'
_diffrn_radiation_wavelength 0.7107
_diffrn_reflns_av_R_equivalents 0.048
_diffrn_reflns_limit_h_max 17
_diffrn_reflns_limit_h_min -14
_diffrn_reflns_limit_k_max 14
_diffrn_reflns_limit_k_min -14
_diffrn_reflns_limit_l_max 17
_diffrn_reflns_limit_l_min -17
_diffrn_reflns_number 9283
_diffrn_reflns_theta_full 27.48
_diffrn_reflns_theta_max 27.48
_exptl_absorpt_coefficient_mu 0.557
_exptl_absorpt_correction_T_max 0.919
_exptl_absorpt_correction_T_min 0.783
_exptl_absorpt_correction_type integration
_exptl_absorpt_process_details '(Higashi, 1999)'
_exptl_crystal_colour black
_exptl_crystal_density_diffrn 1.526
_exptl_crystal_density_method 'not measured'
_exptl_crystal_description block
_exptl_crystal_size_max 0.800
_exptl_crystal_size_mid 0.500
_exptl_crystal_size_min 0.200
_refine_diff_density_max 0.45
_refine_diff_density_min -0.67
_refine_ls_extinction_coef 0.014(3)
_refine_ls_extinction_method 'Zachariasen(1967) type 2 Gaussian isotropic'
_refine_ls_goodness_of_fit_ref 1.943
_refine_ls_hydrogen_treatment refall
_refine_ls_number_parameters 248
_refine_ls_number_reflns 3087
_refine_ls_R_factor_gt 0.0546
_refine_ls_shift/su_max 0.0029
_refine_ls_structure_factor_coef Fsqd
_refine_ls_weighting_details 'w = 1/[\s^2^(Fo^2^) + (0.05000(Max(Fo^2^,0) + 2Fc^2^)/3)^2^]'
_refine_ls_weighting_scheme calc
_refine_ls_wR_factor_ref 0.1388
_reflns_number_gt 2616
_reflns_number_total 3087
_reflns_threshold_expression F^2^>2.0\s(F^2^)
_cod_data_source_file ic0349048si20030924_033005_2.cif
_cod_data_source_block '[Mn(4ImNNH)2(NO3)2]_'
_cod_original_cell_volume 1360.9(2)
_cod_original_formula_sum 'C20 H30 N10 Mn O10 '
_cod_database_code 4312531

loop_
_symmetry_equiv_pos_as_xyz
x,y,z
1/2-x,1/2+y,-z
-x,-y,-z
1/2+x,1/2-y,z

loop_
_atom_site_label
_atom_site_type_symbol
_atom_site_fract_x
_atom_site_fract_y
_atom_site_fract_z
_atom_site_U_iso_or_equiv
_atom_site_adp_type
_atom_site_occupancy
_atom_site_calc_flag
_atom_site_refinement_flags
_atom_site_disorder_assembly
_atom_site_disorder_group
Mn(1) Mn 0.5000 0.5000 0.5000 0.01842(7) Uani 1.00 d S . .
O(1) O 0.5259(1) 0.3638(1) 0.3696(1) 0.0237(3) Uani 1.00 d . . .
O(2) O 0.7983(1) 0.0417(2) 0.2889(1) 0.0282(3) Uani 1.00 d . . .
O(3) O 0.7253(1) 0.5730(2) 0.3203(1) 0.0292(3) Uani 1.00 d . . .
O(4) O 0.8253(2) 0.7304(2) 0.1799(1) 0.0344(3) Uani 1.00 d . . .
O(5) O 0.7349(1) 0.5905(2) 0.1508(1) 0.0326(3) Uani 1.00 d . . .
N(1) N 0.5860(1) 0.3656(2) 0.5398(1) 0.0197(3) Uani 1.00 d . . .
N(2) N 0.6590(2) 0.2738(2) 0.6233(1) 0.0228(3) Uani 1.00 d . . .
N(3) N 0.6065(1) 0.2682(2) 0.3150(1) 0.0186(3) Uani 1.00 d . . .
N(4) N 0.7330(2) 0.1138(2) 0.2768(2) 0.0212(3) Uani 1.00 d . . .
N(5) N 0.7622(2) 0.6315(2) 0.2146(2) 0.0239(3) Uani 1.00 d . . .
C(1) C 0.5938(2) 0.3715(2) 0.6326(2) 0.0232(4) Uani 1.00 d . . .
C(2) C 0.6492(2) 0.2558(2) 0.4687(2) 0.0194(3) Uani 1.00 d . . .
C(3) C 0.6956(2) 0.1985(2) 0.5205(2) 0.0212(3) Uani 1.00 d . . .
C(4) C 0.6629(2) 0.2157(2) 0.3567(2) 0.0176(3) Uani 1.00 d . . .
C(5) C 0.6629(2) 0.2113(2) 0.1793(2) 0.0197(3) Uani 1.00 d . . .
C(6) C 0.7057(2) 0.0843(2) 0.1885(2) 0.0203(3) Uani 1.00 d . . .
C(7) C 0.5448(2) 0.2117(2) 0.1853(2) 0.0272(4) Uani 1.00 d . . .
C(8) C 0.7917(2) 0.2874(2) 0.0530(2) 0.0276(4) Uani 1.00 d . . .
C(9) C 0.5814(2) -0.0074(2) 0.2790(2) 0.0283(4) Uani 1.00 d . . .
C(10) C 0.8391(2) 0.0304(2) 0.0437(2) 0.0247(4) Uani 1.00 d . . .
H(1) H 0.552(2) 0.440(2) 0.701(2) 0.017(6) Uiso 1.00 d . . .
H(2) H 0.739(2) 0.132(2) 0.499(2) 0.024(6) Uiso 1.00 d . . .
H(3) H 0.677(2) 0.266(3) 0.672(2) 0.039(8) Uiso 1.00 d . . .
H(4) H 0.455(2) 0.168(3) 0.274(2) 0.035(7) Uiso 1.00 d . . .
H(5) H 0.521(2) 0.292(2) 0.186(2) 0.028(7) Uiso 1.00 d . . .
H(6) H 0.582(2) 0.171(2) 0.097(2) 0.032(7) Uiso 1.00 d . . .
H(7) H 0.763(3) 0.377(3) 0.070(3) 0.07(1) Uiso 1.00 d . . .
H(8) H 0.828(2) 0.261(2) -0.035(2) 0.023(6) Uiso 1.00 d . . .
H(9) H 0.872(2) 0.281(2) 0.045(2) 0.029(7) Uiso 1.00 d . . .
H(10) H 0.490(3) 0.028(3) 0.375(3) 0.044(8) Uiso 1.00 d . . .
H(11) H 0.566(2) -0.029(2) 0.224(2) 0.029(7) Uiso 1.00 d . . .
H(12) H 0.616(2) -0.080(2) 0.289(2) 0.026(6) Uiso 1.00 d . . .
H(13) H 0.823(2) 0.025(3) -0.016(2) 0.036(7) Uiso 1.00 d . . .
H(14) H 0.926(2) 0.080(2) -0.007(2) 0.027(7) Uiso 1.00 d . . .
H(15) H 0.855(2) -0.051(3) 0.059(2) 0.029(7) Uiso 1.00 d . . .

loop_
_atom_site_aniso_label
_atom_site_aniso_U_11
_atom_site_aniso_U_22
_atom_site_aniso_U_33
_atom_site_aniso_U_12
_atom_site_aniso_U_13
_atom_site_aniso_U_23
Mn(1) 0.0247(1) 0.0147(2) 0.0187(1) 0.0012(1) -0.01662(7) -0.0010(1)
O(1) 0.0320(4) 0.0200(7) 0.0271(4) 0.0081(5) -0.0240(3) -0.0075(5)
O(2) 0.0411(5) 0.0228(7) 0.0343(4) 0.0103(5) -0.0318(3) -0.0050(5)
O(3) 0.0322(4) 0.0358(9) 0.0241(4) -0.0090(6) -0.0219(3) 0.0109(6)
O(4) 0.0538(5) 0.0263(8) 0.0413(4) -0.0153(6) -0.0404(3) 0.0101(6)
O(5) 0.0457(5) 0.0354(9) 0.0291(4) -0.0136(6) -0.0311(3) 0.0054(6)
N(1) 0.0255(5) 0.0179(8) 0.0201(4) -0.0001(6) -0.0180(3) -0.0009(5)
N(2) 0.0268(5) 0.0266(9) 0.0218(4) -0.0014(6) -0.0198(3) 0.0022(6)
N(3) 0.0223(4) 0.0174(8) 0.0190(4) 0.0014(6) -0.0159(3) -0.0021(5)
N(4) 0.0271(5) 0.0192(8) 0.0219(5) 0.0032(6) -0.0192(3) -0.0014(6)
N(5) 0.0255(5) 0.0234(9) 0.0233(5) -0.0017(6) -0.0178(3) 0.0010(6)
C(1) 0.0286(6) 0.024(1) 0.0235(5) -0.0026(7) -0.0209(4) 0.0009(7)
C(2) 0.0216(5) 0.0189(10) 0.0181(5) 0.0003(7) -0.0146(3) 0.0002(7)
C(3) 0.0229(5) 0.0209(10) 0.0203(5) 0.0005(7) -0.0158(4) 0.0010(7)
C(4) 0.0196(5) 0.0153(9) 0.0163(5) 0.0004(6) -0.0124(3) -0.0003(6)
C(5) 0.0243(5) 0.0218(10) 0.0172(5) 0.0028(7) -0.0164(3) -0.0034(6)
C(6) 0.0267(5) 0.0194(10) 0.0216(5) -0.0005(7) -0.0197(3) -0.0005(6)
C(7) 0.0320(6) 0.031(1) 0.0294(6) 0.0080(8) -0.0258(4) -0.0100(8)
C(8) 0.0337(7) 0.025(1) 0.0215(6) 0.0016(8) -0.0190(4) 0.0004(8)
C(9) 0.0322(7) 0.021(1) 0.0311(7) -0.0043(8) -0.0226(4) 0.0003(8)
C(10) 0.0273(6) 0.027(1) 0.0229(6) 0.0081(7) -0.0191(4) -0.0064(7)

loop_
_atom_type_symbol
_atom_type_description
_atom_type_scat_dispersion_real
_atom_type_scat_dispersion_imag
_atom_type_scat_source
Mn Mn 0.337 0.728
;International Tables for Crystallography
(1992, Vol. C, Tables 4.2.6.8 and 6.1.1.1)
;
C C 0.003 0.002
;International Tables for Crystallography
(1992, Vol. C, Tables 4.2.6.8 and 6.1.1.1)
;
H H 0.000 0.000
;International Tables for Crystallography
(1992, Vol. C, Table 6.1.1.2)
;
N N 0.006 0.003
;International Tables for Crystallography
(1992, Vol. C, Tables 4.2.6.8 and 6.1.1.1)
;
O O 0.011 0.006
;International Tables for Crystallography
(1992, Vol. C, Tables 4.2.6.8 and 6.1.1.1)
;

loop_
_geom_angle_atom_site_label_1
_geom_angle_atom_site_label_2
_geom_angle_atom_site_label_3
_geom_angle
_geom_angle_site_symmetry_1
_geom_angle_site_symmetry_2
_geom_angle_site_symmetry_3
_geom_angle_publ_flag
O(1) Mn(1) O(1) 180.0000(1) . . 3_666 yes
O(1) Mn(1) O(3) 94.77(5) . . . yes
O(1) Mn(1) O(3) 85.23(5) . . 3_666 yes
O(1) Mn(1) N(1) 85.11(6) . . . yes
O(1) Mn(1) N(1) 94.89(6) . . 3_666 yes
O(1) Mn(1) O(3) 85.23(5) 3_666 . . yes
O(1) Mn(1) O(3) 94.77(5) 3_666 . 3_666 yes
O(1) Mn(1) N(1) 94.89(6) 3_666 . . yes
O(1) Mn(1) N(1) 85.11(6) 3_666 . 3_666 yes
O(3) Mn(1) O(3) 180.0 . . 3_666 yes
O(3) Mn(1) N(1) 88.15(6) . . . yes
O(3) Mn(1) N(1) 91.85(6) . . 3_666 yes
O(3) Mn(1) N(1) 91.85(6) 3_666 . . yes
O(3) Mn(1) N(1) 88.15(6) 3_666 . 3_666 yes
N(1) Mn(1) N(1) 180.0 . . 3_666 yes
Mn(1) O(1) N(3) 127.8(1) . . . yes
Mn(1) O(3) N(5) 120.4(1) . . . yes
Mn(1) N(1) C(1) 127.9(1) . . . yes
Mn(1) N(1) C(2) 126.9(1) . . . yes
C(1) N(1) C(2) 105.2(2) . . . yes
C(1) N(2) C(3) 108.8(2) . . . yes
O(1) N(3) C(4) 127.3(2) . . . yes
O(1) N(3) C(5) 120.4(2) . . . yes
C(4) N(3) C(5) 112.0(2) . . . yes
O(2) N(4) C(4) 124.5(2) . . . yes
O(2) N(4) C(6) 122.7(2) . . . yes
C(4) N(4) C(6) 112.1(2) . . . yes
O(3) N(5) O(4) 117.9(2) . . . yes
O(3) N(5) O(5) 120.3(2) . . . yes
O(4) N(5) O(5) 121.7(2) . . . yes
N(1) C(1) N(2) 111.4(2) . . . yes
N(1) C(2) C(3) 109.5(2) . . . yes
N(1) C(2) C(4) 122.4(2) . . . yes
C(3) C(2) C(4) 128.1(2) . . . yes
N(2) C(3) C(2) 105.2(2) . . . yes
N(3) C(4) N(4) 107.9(2) . . . yes
N(3) C(4) C(2) 127.4(2) . . . yes
N(4) C(4) C(2) 124.7(2) . . . yes
N(3) C(5) C(6) 100.0(1) . . . yes
N(3) C(5) C(7) 109.8(1) . . . yes
N(3) C(5) C(8) 106.3(2) . . . yes
C(6) C(5) C(7) 115.2(2) . . . yes
C(6) C(5) C(8) 113.6(2) . . . yes
C(7) C(5) C(8) 110.9(2) . . . yes
N(4) C(6) C(5) 100.3(2) . . . yes
N(4) C(6) C(9) 105.5(2) . . . yes
N(4) C(6) C(10) 110.9(2) . . . yes
C(5) C(6) C(9) 114.1(2) . . . yes
C(5) C(6) C(10) 114.6(2) . . . yes
C(9) C(6) C(10) 110.5(2) . . . yes

loop_
_geom_bond_atom_site_label_1
_geom_bond_atom_site_label_2
_geom_bond_distance
_geom_bond_site_symmetry_1
_geom_bond_site_symmetry_2
_geom_bond_publ_flag
Mn(1) O(1) 2.132(1) . . yes
Mn(1) O(1) 2.132(1) . 3_666 yes
Mn(1) O(3) 2.240(1) . . yes
Mn(1) O(3) 2.240(1) . 3_666 yes
Mn(1) N(1) 2.167(2) . . yes
Mn(1) N(1) 2.167(2) . 3_666 yes
O(1) N(3) 1.293(2) . . yes
O(2) N(4) 1.276(2) . . yes
O(3) N(5) 1.283(2) . . yes
O(4) N(5) 1.247(2) . . yes
O(5) N(5) 1.230(3) . . yes
N(1) C(1) 1.318(3) . . yes
N(1) C(2) 1.389(3) . . yes
N(2) C(1) 1.337(3) . . yes
N(2) C(3) 1.358(3) . . yes
N(3) C(4) 1.350(3) . . yes
N(3) C(5) 1.506(2) . . yes
N(4) C(4) 1.355(3) . . yes
N(4) C(6) 1.501(3) . . yes
C(2) C(3) 1.373(3) . . yes
C(2) C(4) 1.438(3) . . yes
C(5) C(6) 1.555(3) . . yes
C(5) C(7) 1.522(3) . . yes
C(5) C(8) 1.520(3) . . yes
C(6) C(9) 1.531(3) . . yes
C(6) C(10) 1.510(2) . . yes

loop_
_geom_contact_atom_site_label_1
_geom_contact_atom_site_label_2
_geom_contact_distance
_geom_contact_site_symmetry_1
_geom_contact_site_symmetry_2
_geom_contact_publ_flag
O(1) C(3) 3.340(2) . 4_455 ?
O(2) C(1) 2.986(3) . 2_646 ?
O(2) N(2) 3.382(3) . 2_646 ?
O(2) C(10) 3.561(2) . 3_755 ?
O(3) N(2) 3.093(3) . 2_656 ?
O(3) C(3) 3.287(3) . 2_656 ?
O(4) N(2) 2.823(2) . 2_656 ?
O(4) C(8) 3.590(3) . 3_765 ?
O(5) C(7) 3.386(2) . 2_655 ?
O(5) C(10) 3.447(3) . 2_655 ?
N(2) N(5) 3.400(3) . 2_646 ?
C(3) C(9) 3.315(3) . 3_656 ?
C(3) C(7) 3.543(2) . 4_555 ?

loop_
_geom_torsion_atom_site_label_1
_geom_torsion_atom_site_label_2
_geom_torsion_atom_site_label_3
_geom_torsion_atom_site_label_4
_geom_torsion
_geom_torsion_site_symmetry_1
_geom_torsion_site_symmetry_2
_geom_torsion_site_symmetry_3
_geom_torsion_site_symmetry_4
_geom_torsion_publ_flag
Mn(1) O(1) N(3) C(4) 18.6(2) . . . . yes
Mn(1) O(1) N(3) C(5) -153.7(1) . . . . yes
Mn(1) O(1) N(3) C(4) -18.6(2) . 3_666 3_666 3_666 yes
Mn(1) O(1) N(3) C(5) 153.7(1) . 3_666 3_666 3_666 yes
Mn(1) O(3) N(5) O(4) 131.0(1) . . . . yes
Mn(1) O(3) N(5) O(5) -48.7(2) . . . . yes
Mn(1) O(3) N(5) O(4) -131.0(1) . 3_666 3_666 3_666 yes
Mn(1) O(3) N(5) O(5) 48.7(2) . 3_666 3_666 3_666 yes
Mn(1) N(1) C(1) N(2) -177.4(1) . . . . yes
Mn(1) N(1) C(2) C(3) 177.4(1) . . . . yes
Mn(1) N(1) C(2) C(4) -1.3(2) . . . . yes
Mn(1) N(1) C(1) N(2) 177.4(1) . 3_666 3_666 3_666 yes
Mn(1) N(1) C(2) C(3) -177.4(1) . 3_666 3_666 3_666 yes
Mn(1) N(1) C(2) C(4) 1.3(2) . 3_666 3_666 3_666 yes
O(1) Mn(1) O(3) N(5) 70.3(2) . . . . yes
O(1) Mn(1) O(3) N(5) 109.7(2) . . 3_666 3_666 yes
O(1) Mn(1) N(1) C(1) -171.6(2) . . . . yes
O(1) Mn(1) N(1) C(2) 10.6(1) . . . . yes
O(1) Mn(1) N(1) C(1) -8.4(2) . . 3_666 3_666 yes
O(1) Mn(1) N(1) C(2) 169.4(1) . . 3_666 3_666 yes
O(1) N(3) C(4) N(4) 176.3(2) . . . . yes
O(1) N(3) C(4) C(2) -1.7(3) . . . . yes
O(1) N(3) C(5) C(6) -162.4(1) . . . . yes
O(1) N(3) C(5) C(7) -40.9(2) . . . . yes
O(1) N(3) C(5) C(8) 79.2(2) . . . . yes
O(2) N(4) C(4) N(3) -179.6(2) . . . . yes
O(2) N(4) C(4) C(2) -1.5(3) . . . . yes
O(2) N(4) C(6) C(5) -166.0(1) . . . . yes
O(2) N(4) C(6) C(9) 75.2(2) . . . . yes
O(2) N(4) C(6) C(10) -44.5(2) . . . . yes
O(3) Mn(1) O(1) N(3) 68.6(1) . . . . yes
O(3) Mn(1) O(1) N(3) 111.4(1) . . 3_666 3_666 yes
O(3) Mn(1) N(1) C(1) 93.4(2) . . . . yes
O(3) Mn(1) N(1) C(2) -84.3(1) . . . . yes
O(3) Mn(1) N(1) C(1) 86.6(2) . . 3_666 3_666 yes
O(3) Mn(1) N(1) C(2) -95.7(1) . . 3_666 3_666 yes
N(1) Mn(1) O(1) N(3) -19.1(1) . . . . yes
N(1) Mn(1) O(1) N(3) -160.9(1) . . 3_666 3_666 yes
N(1) Mn(1) O(3) N(5) 155.2(2) . . . . yes
N(1) Mn(1) O(3) N(5) 24.8(2) . . 3_666 3_666 yes
N(1) C(1) N(2) C(3) -0.5(2) . . . . yes
N(1) C(2) C(3) N(2) 0.4(2) . . . . yes
N(1) C(2) C(4) N(3) -7.3(3) . . . . yes
N(1) C(2) C(4) N(4) 174.9(2) . . . . yes
N(2) C(1) N(1) C(2) 0.8(2) . . . . yes
N(2) C(3) C(2) C(4) 179.1(2) . . . . yes
N(3) C(4) N(4) C(6) -8.6(2) . . . . yes
N(3) C(4) C(2) C(3) 174.2(2) . . . . yes
N(3) C(5) C(6) N(4) -25.8(1) . . . . yes
N(3) C(5) C(6) C(9) 86.5(2) . . . . yes
N(3) C(5) C(6) C(10) -144.6(2) . . . . yes
N(4) C(4) N(3) C(5) -10.8(2) . . . . yes
N(4) C(4) C(2) C(3) -3.6(3) . . . . yes
N(4) C(6) C(5) C(7) -143.4(1) . . . . yes
N(4) C(6) C(5) C(8) 87.0(2) . . . . yes
C(1) N(1) C(2) C(3) -0.7(2) . . . . yes
C(1) N(1) C(2) C(4) -179.5(2) . . . . yes
C(1) N(2) C(3) C(2) 0.0(2) . . . . yes
C(2) C(4) N(3) C(5) 171.2(2) . . . . yes
C(2) C(4) N(4) C(6) 169.5(2) . . . . yes
C(4) N(3) C(5) C(6) 24.1(2) . . . . yes
C(4) N(3) C(5) C(7) 145.7(2) . . . . yes
C(4) N(3) C(5) C(8) -94.3(2) . . . . yes
C(4) N(4) C(6) C(5) 22.9(2) . . . . yes
C(4) N(4) C(6) C(9) -95.9(2) . . . . yes
C(4) N(4) C(6) C(10) 144.4(2) . . . . yes
C(7) C(5) C(6) C(9) -31.1(2) . . . . yes
C(7) C(5) C(6) C(10) 97.8(2) . . . . yes
C(8) C(5) C(6) C(9) -160.7(2) . . . . yes
C(8) C(5) C(6) C(10) -31.8(3) . . . . yes
C(8) C(5) C(6) C(10) -31.8(3) . . . . yes
